data_2202397
loop_
_publ_author_name
'Liddle, Stephen T.'
'Clegg, William'

_publ_section_title
;
 Polymeric (18-crown-6)bis(2-amidopyridinecaesium) toluene solvate
;
_journal_issue 11
_journal_name_full 'Acta Crystallographica Section E'
_journal_page_first m1062
_journal_page_last m1064
_journal_paper_doi 10.1107/S1600536803023821
_journal_volume 59
_journal_year 2003
_chemical_formula_iupac '[Cs2 (C5 H5 N2)2 (C12 H24 O6)], C7 H8'
_chemical_formula_moiety 'C29 H42 Cs2 N4 O6'
_chemical_formula_sum 'C29 H42 Cs2 N4 O6'
_chemical_formula_weight 808.49
_chemical_name_systematic
;
catena-poly[[caesium(I)-\m-18-crown-6-caesium(I)-di-\m-2-amidopyridine]
toluene]
;
_space_group_IT_number 8
_symmetry_cell_setting monoclinic
_symmetry_space_group_name_Hall 'C -2y'
_symmetry_space_group_name_H-M 'C 1 m 1'
_atom_sites_solution_hydrogens geom
_atom_sites_solution_primary direct
_atom_sites_solution_secondary difmap
_audit_creation_method SHELXL-97
_cell_angle_alpha 90.00
_cell_angle_beta 107.979(2)
_cell_angle_gamma 90.00
_cell_formula_units_Z 2
_cell_length_a 13.0109(10)
_cell_length_b 17.3720(14)
_cell_length_c 7.8427(6)
_cell_measurement_reflns_used 5667
_cell_measurement_temperature 160(2)
_cell_measurement_theta_max 28.43
_cell_measurement_theta_min 2.35
_cell_volume 1686.1(2)
_computing_cell_refinement 'SAINT (Bruker, 2001)'
_computing_data_collection 'SMART (Bruker, 2001)'
_computing_data_reduction SAINT
_computing_molecular_graphics SHELXTL
_computing_publication_material 'SHELXTL and local programs'
_computing_structure_refinement SHELXTL
_computing_structure_solution 'SHELXTL (Sheldrick, 2001)'
_diffrn_ambient_temperature 160(2)
_diffrn_detector_area_resol_mean 8.192
_diffrn_measured_fraction_theta_full 0.999
_diffrn_measured_fraction_theta_max 0.940
_diffrn_measurement_device_type 'Bruker SMART 1K CCD'
_diffrn_measurement_method 'thin-slice \w'
_diffrn_radiation_monochromator graphite
_diffrn_radiation_source 'sealed tube'
_diffrn_radiation_type MoK\a
_diffrn_radiation_wavelength 0.71073
_diffrn_reflns_av_R_equivalents 0.0250
_diffrn_reflns_av_sigmaI/netI 0.0416
_diffrn_reflns_limit_h_max 16
_diffrn_reflns_limit_h_min -17
_diffrn_reflns_limit_k_max 23
_diffrn_reflns_limit_k_min -22
_diffrn_reflns_limit_l_max 10
_diffrn_reflns_limit_l_min -10
_diffrn_reflns_number 7390
_diffrn_reflns_theta_full 26.00
_diffrn_reflns_theta_max 28.51
_diffrn_reflns_theta_min 2.02
_diffrn_standards_number 0
_exptl_absorpt_coefficient_mu 2.205
_exptl_absorpt_correction_T_max 0.768
_exptl_absorpt_correction_T_min 0.478
_exptl_absorpt_correction_type multi-scan
_exptl_absorpt_process_details '(SADABS; Sheldrick, 2002)'
_exptl_crystal_colour yellow
_exptl_crystal_density_diffrn 1.592
_exptl_crystal_density_method 'not measured'
_exptl_crystal_description needle
_exptl_crystal_F_000 804
_exptl_crystal_size_max 1.30
_exptl_crystal_size_mid 0.22
_exptl_crystal_size_min 0.12
_refine_diff_density_max 0.814
_refine_diff_density_min -0.531
_refine_ls_abs_structure_details 'Flack (1983)'
_refine_ls_abs_structure_Flack 0.46(4)
_refine_ls_extinction_method none
_refine_ls_goodness_of_fit_ref 0.935
_refine_ls_hydrogen_treatment mixed
_refine_ls_matrix_type full
_refine_ls_number_parameters 201
_refine_ls_number_reflns 3879
_refine_ls_number_restraints 65
_refine_ls_restrained_S_all 1.003
_refine_ls_R_factor_all 0.0420
_refine_ls_R_factor_gt 0.0284
_refine_ls_shift/su_max 0.038
_refine_ls_shift/su_mean 0.005
_refine_ls_structure_factor_coef Fsqd
_refine_ls_weighting_details 'w = 1/[\s^2^(Fo^2^)+(0.03P)^2^] where P = (Fo^2^+2Fc^2^)/3'
_refine_ls_weighting_scheme calc
_refine_ls_wR_factor_gt 0.0600
_refine_ls_wR_factor_ref 0.0650
_reflns_number_gt 2911
_reflns_number_total 3879
_reflns_threshold_expression I>2\s(I)
_cod_data_source_file bt6368.cif
_cod_data_source_block I
_cod_original_sg_symbol_H-M 'C m'
_cod_database_code 2202397
_cod_database_fobs_code 2202397

loop_
_symmetry_equiv_pos_as_xyz
'x, y, z'
'x, -y, z'
'x+1/2, y+1/2, z'
'x+1/2, -y+1/2, z'

loop_
_atom_site_label
_atom_site_fract_x
_atom_site_fract_y
_atom_site_fract_z
_atom_site_U_iso_or_equiv
_atom_site_adp_type
_atom_site_calc_flag
_atom_site_refinement_flags
_atom_site_occupancy
_atom_site_disorder_assembly
_atom_site_disorder_group
_atom_site_type_symbol
Cs1 0.54337(3) 0.5000 0.55808(5) 0.0412(3) Uani d S 1 . . Cs
Cs2 0.53181(3) 0.5000 1.04501(4) 0.0398(2) Uani d S 1 . . Cs
N1 0.5867(9) 0.6431(5) 0.3252(12) 0.056(2) Uani d U 1 . . N
N2 0.4028(4) 0.6085(3) 0.2416(6) 0.0515(12) Uani d U 1 . . N
H2N 0.322(4) 0.635(3) 0.191(6) 0.037(13) Uiso d . 1 . . H
C1 0.6594(6) 0.6920(4) 0.3401(8) 0.0607(17) Uani d DU 1 . . C
H1 0.7316 0.6754 0.3591 0.073 Uiso calc R 1 . . H
C2 0.6372(10) 0.7678(5) 0.3297(17) 0.077(2) Uani d DU 1 . . C
H2 0.6950 0.8033 0.3462 0.092 Uiso calc R 1 . . H
C3 0.5353(13) 0.7953(3) 0.296(2) 0.0702(15) Uani d DU 1 . . C
H3 0.5223 0.8491 0.2859 0.084 Uiso calc R 1 . . H
C4 0.4519(10) 0.7457(5) 0.2780(14) 0.077(3) Uani d DU 1 . . C
H4 0.3803 0.7633 0.2608 0.092 Uiso calc R 1 . . H
C5 0.4802(9) 0.6582(6) 0.2867(13) 0.051(2) Uani d DU 1 . . C
O1 0.7602(10) 0.5000 0.9015(16) 0.081(4) Uani d SDU 1 . . O
O2 0.6388(8) 0.6418(4) 0.8835(12) 0.074(2) Uani d DU 1 . . O
O3 0.4197(7) 0.6345(4) 0.7223(9) 0.0673(19) Uani d DU 1 . . O
O4 0.3166(8) 0.5000 0.7064(15) 0.076(3) Uani d SDU 1 . . O
C6 0.8016(9) 0.5711(7) 0.9845(16) 0.091(3) Uani d DU 1 . . C
H6A 0.8804 0.5728 1.0038 0.109 Uiso calc R 1 . . H
H6B 0.7901 0.5736 1.1034 0.109 Uiso calc R 1 . . H
C7 0.7501(10) 0.6398(7) 0.8767(16) 0.097(3) Uani d DU 1 . . C
H7A 0.7890 0.6874 0.9286 0.117 Uiso calc R 1 . . H
H7B 0.7508 0.6348 0.7513 0.117 Uiso calc R 1 . . H
C8 0.6008(13) 0.7062(5) 0.7947(13) 0.099(3) Uani d DU 1 . . C
H8A 0.6020 0.7046 0.6692 0.118 Uiso calc R 1 . . H
H8B 0.6395 0.7525 0.8556 0.118 Uiso calc R 1 . . H
C9 0.4897(13) 0.7008(6) 0.8073(16) 0.109(4) Uani d DU 1 . . C
H9A 0.4954 0.7009 0.9361 0.131 Uiso calc R 1 . . H
H9B 0.4511 0.7486 0.7549 0.131 Uiso calc R 1 . . H
C10 0.3123(10) 0.6290(9) 0.716(2) 0.122(4) Uani d DU 1 . . C
H10A 0.2738 0.6767 0.6635 0.146 Uiso calc R 1 . . H
H10B 0.3083 0.6242 0.8400 0.146 Uiso calc R 1 . . H
C11 0.2592(11) 0.5630(8) 0.6108(18) 0.114(4) Uani d DU 1 . . C
H11A 0.1819 0.5606 0.6037 0.137 Uiso calc R 1 . . H
H11B 0.2649 0.5650 0.4879 0.137 Uiso calc R 1 . . H
C12 0.5908(8) 1.0000 0.9116(16) 0.072(3) Uani d SU 1 . . C
C13 0.5411(14) 0.9324(4) 0.826(2) 0.081(3) Uani d U 1 . . C
H13 0.5612 0.8844 0.8855 0.097 Uiso calc R 1 . . H
C14 0.4648(7) 0.9335(5) 0.6611(12) 0.094(3) Uani d U 1 . . C
H14 0.4398 0.8850 0.6088 0.113 Uiso calc R 1 . . H
C15 0.4190(12) 1.0000 0.559(3) 0.096(5) Uani d SU 1 . . C
H15 0.3669 1.0000 0.4437 0.115 Uiso calc SR 1 . . H
C16 0.6800(16) 1.0000 1.069(2) 0.155(9) Uani d SU 1 . . C
H16A 0.7024 1.0531 1.1033 0.232 Uiso calc PR 0.25 . . H
H16B 0.7400 0.9716 1.0483 0.232 Uiso calc PR 0.25 . . H
H16C 0.6594 0.9752 1.1664 0.232 Uiso calc PR 0.25 . . H
H16D 0.6988 0.9469 1.1087 0.232 Uiso calc PR 0.25 . . H
H16E 0.6612 1.0284 1.1637 0.232 Uiso calc PR 0.25 . . H
H16F 0.7418 1.0248 1.0456 0.232 Uiso calc PR 0.25 . . H

loop_
_atom_site_aniso_label
_atom_site_aniso_U_11
_atom_site_aniso_U_22
_atom_site_aniso_U_33
_atom_site_aniso_U_12
_atom_site_aniso_U_13
_atom_site_aniso_U_23
Cs1 0.0662(7) 0.0356(4) 0.0282(6) 0.000 0.0239(5) 0.000
Cs2 0.0638(7) 0.0361(4) 0.0232(5) 0.000 0.0190(5) 0.000
N1 0.072(4) 0.072(4) 0.027(4) -0.015(3) 0.019(4) 0.004(3)
N2 0.053(3) 0.066(3) 0.037(2) -0.004(2) 0.015(2) -0.003(2)
C1 0.059(4) 0.082(5) 0.042(3) -0.014(3) 0.019(3) 0.003(3)
C2 0.115(5) 0.068(5) 0.054(5) 0.002(5) 0.036(5) -0.008(4)
C3 0.127(4) 0.037(3) 0.051(3) 0.014(6) 0.034(3) 0.016(6)
C4 0.107(6) 0.085(6) 0.037(5) -0.013(5) 0.020(5) -0.005(5)
C5 0.056(5) 0.083(6) 0.023(4) -0.039(5) 0.024(4) -0.018(4)
O1 0.077(8) 0.127(8) 0.036(7) 0.000 0.013(6) 0.000
O2 0.137(6) 0.038(3) 0.062(5) 0.000(4) 0.050(4) -0.001(3)
O3 0.117(5) 0.062(4) 0.033(3) 0.062(4) 0.038(3) 0.012(3)
O4 0.028(5) 0.154(8) 0.045(8) 0.000 0.010(5) 0.000
C6 0.037(4) 0.180(9) 0.050(6) -0.045(5) 0.004(4) -0.020(6)
C7 0.125(6) 0.127(7) 0.033(5) -0.105(5) 0.013(5) -0.006(5)
C8 0.248(8) 0.025(5) 0.042(6) -0.040(5) 0.073(7) 0.001(4)
C9 0.207(8) 0.051(7) 0.070(8) 0.041(5) 0.045(8) 0.034(6)
C10 0.121(8) 0.173(10) 0.065(8) 0.074(7) 0.020(7) -0.023(8)
C11 0.080(7) 0.201(11) 0.062(8) 0.053(6) 0.023(6) -0.007(7)
C12 0.065(6) 0.067(7) 0.094(7) 0.000 0.037(5) 0.000
C13 0.102(5) 0.047(3) 0.114(8) -0.010(6) 0.063(5) -0.003(5)
C14 0.087(6) 0.097(7) 0.100(6) -0.005(5) 0.029(4) -0.014(5)
C15 0.058(8) 0.058(8) 0.179(16) 0.000 0.048(8) 0.000
C16 0.119(14) 0.26(3) 0.084(10) 0.000 0.031(8) 0.000

loop_
_atom_type_symbol
_atom_type_description
_atom_type_scat_dispersion_real
_atom_type_scat_dispersion_imag
_atom_type_scat_source
C C 0.0033 0.0016 'International Tables Vol C Tables 4.2.6.8 and 6.1.1.4'
H H 0.0000 0.0000 'International Tables Vol C Tables 4.2.6.8 and 6.1.1.4'
N N 0.0061 0.0033 'International Tables Vol C Tables 4.2.6.8 and 6.1.1.4'
O O 0.0106 0.0060 'International Tables Vol C Tables 4.2.6.8 and 6.1.1.4'
Cs Cs -0.3680 2.1192 'International Tables Vol C Tables 4.2.6.8 and 6.1.1.4'

loop_
_geom_angle_atom_site_label_1
_geom_angle_atom_site_label_2
_geom_angle_atom_site_label_3
_geom_angle_site_symmetry_1
_geom_angle_site_symmetry_3
_geom_angle
_geom_angle_publ_flag
N1 Cs1 N1 . 2_565 100.4(3) yes
N1 Cs1 N2 . . 42.9(2) yes
N1 Cs1 N2 2_565 2_565 42.9(2) no
N1 Cs1 N2 2_565 . 99.90(18) no
N1 Cs1 N2 . 2_565 99.90(18) no
N1 Cs1 O1 . . 102.1(2) no
N1 Cs1 O1 2_565 . 102.1(2) no
N1 Cs1 O2 . . 77.6(2) no
N1 Cs1 O2 2_565 . 150.6(2) no
N1 Cs1 O2 2_565 2_565 77.6(2) no
N1 Cs1 O2 . 2_565 150.6(2) no
N1 Cs1 O3 . . 82.4(2) no
N1 Cs1 O3 2_565 2_565 82.4(2) no
N1 Cs1 O3 . 2_565 162.0(2) no
N1 Cs1 O3 2_565 . 162.0(2) no
N1 Cs1 O4 . . 120.1(2) no
N1 Cs1 O4 2_565 . 120.1(2) no
N2 Cs1 N2 . 2_565 72.11(17) yes
N2 Cs1 O1 . . 141.79(11) no
N2 Cs1 O1 2_565 . 141.79(11) no
N2 Cs1 O2 . . 98.08(15) no
N2 Cs1 O2 2_565 . 166.39(17) no
N2 Cs1 O2 2_565 2_565 98.08(16) no
N2 Cs1 O2 . 2_565 166.39(17) no
N2 Cs1 O3 . . 69.92(14) no
N2 Cs1 O3 2_565 2_565 69.92(15) no
N2 Cs1 O3 . 2_565 119.11(19) no
N2 Cs1 O3 2_565 . 119.11(19) no
N2 Cs1 O4 . . 85.36(17) no
N2 Cs1 O4 2_565 . 85.36(17) no
O1 Cs1 O2 . . 50.99(17) yes
O1 Cs1 O2 . 2_565 50.99(17) no
O1 Cs1 O3 . . 94.6(2) no
O1 Cs1 O3 . 2_565 94.6(2) no
O1 Cs1 O4 . . 109.3(3) no
O2 Cs1 O2 . 2_565 89.9(3) no
O2 Cs1 O3 . . 47.45(14) yes
O2 Cs1 O3 . 2_565 108.6(2) no
O2 Cs1 O3 2_565 2_565 47.45(14) no
O2 Cs1 O3 2_565 . 108.6(2) no
O2 Cs1 O4 . . 84.4(2) no
O2 Cs1 O4 2_565 . 84.4(2) no
O3 Cs1 O3 . 2_565 89.7(3) no
O3 Cs1 O4 . . 46.27(17) yes
O3 Cs1 O4 2_565 . 46.27(17) no
N1 Cs2 N1 1_556 2_566 99.9(3) yes
N1 Cs2 N2 1_556 2_566 99.34(19) no
N1 Cs2 N2 1_556 1_556 42.7(2) yes
N1 Cs2 N2 2_566 2_566 42.7(2) no
N1 Cs2 N2 2_566 1_556 99.34(19) no
N1 Cs2 O1 1_556 . 100.8(2) no
N1 Cs2 O1 2_566 . 100.8(2) no
N1 Cs2 O2 1_556 . 69.8(2) no
N1 Cs2 O2 2_566 . 143.8(2) no
N1 Cs2 O2 1_556 2_565 143.8(2) no
N1 Cs2 O2 2_566 2_565 69.8(2) no
N1 Cs2 O3 1_556 2_565 167.8(2) no
N1 Cs2 O3 2_566 2_565 86.1(2) no
N1 Cs2 O3 1_556 . 86.1(2) no
N1 Cs2 O3 2_566 . 167.8(2) no
N1 Cs2 O4 1_556 . 120.9(2) no
N1 Cs2 O4 2_566 . 120.9(2) no
N2 Cs2 N2 2_566 1_556 71.75(18) yes
N2 Cs2 O1 2_566 . 141.03(11) no
N2 Cs2 O1 1_556 . 141.03(12) no
N2 Cs2 O2 2_566 . 167.02(16) no
N2 Cs2 O2 1_556 . 95.27(18) no
N2 Cs2 O2 2_566 2_565 95.27(18) no
N2 Cs2 O2 1_556 2_565 167.02(16) no
N2 Cs2 O3 2_566 2_565 77.76(14) no
N2 Cs2 O3 1_556 2_565 126.04(19) no
N2 Cs2 O3 2_566 . 126.04(19) no
N2 Cs2 O3 1_556 . 77.76(14) no
N2 Cs2 O4 2_566 . 86.87(18) no
N2 Cs2 O4 1_556 . 86.87(17) no
O1 Cs2 O2 . . 50.80(16) yes
O1 Cs2 O2 . 2_565 50.80(16) no
O1 Cs2 O3 . . 88.4(2) no
O1 Cs2 O3 . 2_565 88.4(2) no
O1 Cs2 O4 . . 110.2(3) no
O2 Cs2 O2 . 2_565 97.7(3) no
O2 Cs2 O3 . . 48.29(15) yes
O2 Cs2 O3 . 2_565 111.3(2) no
O2 Cs2 O3 2_565 2_565 48.29(15) no
O2 Cs2 O3 2_565 . 111.3(2) no
O2 Cs2 O4 . . 92.7(2) no
O2 Cs2 O4 2_565 . 92.7(2) no
O3 Cs2 O3 . 2_565 86.1(3) no
O3 Cs2 O4 . . 47.51(17) yes
O3 Cs2 O4 2_565 . 47.51(17) no
Cs1 N1 Cs2 . 1_554 75.75(19) yes
Cs1 N1 C1 . . 136.8(7) no
Cs1 N1 C5 . . 86.0(6) no
Cs2 N1 C1 1_554 . 125.9(7) no
Cs2 N1 C5 1_554 . 90.1(6) no
C1 N1 C5 . . 125.7(11) no
Cs1 N2 Cs2 . 1_554 76.64(11) yes
Cs1 N2 H2N . . 141(3) no
Cs1 N2 C5 . . 88.3(6) no
Cs2 N2 H2N 1_554 . 131(2) no
Cs2 N2 C5 1_554 . 92.6(6) no
H2N N2 C5 . . 114(3) no
N1 C1 H1 . . 119.4 no
N1 C1 C2 . . 121.2(10) no
H1 C1 C2 . . 119.4 no
C1 C2 H2 . . 118.8 no
C1 C2 C3 . . 122.3(9) no
H2 C2 C3 . . 118.8 no
C2 C3 H3 . . 120.0 no
C2 C3 C4 . . 119.9(6) no
H3 C3 C4 . . 120.0 no
C3 C4 H4 . . 121.8 no
C3 C4 C5 . . 116.3(8) no
H4 C4 C5 . . 121.8 no
N1 C5 N2 . . 126.3(11) no
N1 C5 C4 . . 114.3(9) no
N2 C5 C4 . . 119.1(10) no
Cs1 O1 Cs2 . . 70.0(2) yes
Cs1 O1 C6 . . 119.3(6) no
Cs1 O1 C6 . 2_565 119.3(6) no
Cs2 O1 C6 . . 95.3(7) no
Cs2 O1 C6 . 2_565 95.3(7) no
C6 O1 C6 . 2_565 120.5(13) no
Cs1 O2 Cs2 . . 69.72(16) yes
Cs1 O2 C7 . . 95.1(6) no
Cs1 O2 C8 . . 102.7(7) no
Cs2 O2 C7 . . 122.6(6) no
Cs2 O2 C8 . . 134.6(9) no
C7 O2 C8 . . 102.3(11) no
Cs1 O3 Cs2 . . 70.05(12) yes
Cs1 O3 C9 . . 114.6(8) no
Cs1 O3 C10 . . 122.9(8) no
Cs2 O3 C9 . . 97.8(6) no
Cs2 O3 C10 . . 99.9(8) no
C9 O3 C10 . . 122.5(10) no
Cs1 O4 Cs2 . . 70.38(19) yes
Cs1 O4 C11 . . 100.8(7) no
Cs1 O4 C11 . 2_565 100.8(7) no
Cs2 O4 C11 . . 128.8(7) no
Cs2 O4 C11 . 2_565 128.8(7) no
C11 O4 C11 . 2_565 102.4(14) no
O1 C6 H6A . . 109.0 no
O1 C6 H6B . . 108.9 no
O1 C6 C7 . . 113.2(8) no
H6A C6 H6B . . 107.8 no
H6A C6 C7 . . 108.9 no
H6B C6 C7 . . 109.0 no
O2 C7 C6 . . 105.9(8) no
O2 C7 H7A . . 110.6 no
O2 C7 H7B . . 110.6 no
C6 C7 H7A . . 110.6 no
C6 C7 H7B . . 110.5 no
H7A C7 H7B . . 108.7 no
O2 C8 H8A . . 112.3 no
O2 C8 H8B . . 112.3 no
O2 C8 C9 . . 97.2(10) no
H8A C8 H8B . . 109.9 no
H8A C8 C9 . . 112.3 no
H8B C8 C9 . . 112.3 no
Cs2 C9 O3 . . 60.1(5) no
Cs2 C9 C8 . . 95.2(7) no
Cs2 C9 H9A . . 63.8 no
Cs2 C9 H9B . . 157.3 no
O3 C9 C8 . . 119.5(11) no
O3 C9 H9A . . 107.5 no
O3 C9 H9B . . 107.5 no
C8 C9 H9A . . 107.5 no
C8 C9 H9B . . 107.5 no
H9A C9 H9B . . 107.0 no
O3 C10 H10A . . 109.3 no
O3 C10 H10B . . 109.3 no
O3 C10 C11 . . 111.7(11) no
H10A C10 H10B . . 108.0 no
H10A C10 C11 . . 109.3 no
H10B C10 C11 . . 109.3 no
O4 C11 C10 . . 103.3(10) no
O4 C11 H11A . . 111.1 no
O4 C11 H11B . . 111.1 no
C10 C11 H11A . . 111.1 no
C10 C11 H11B . . 111.1 no
H11A C11 H11B . . 109.1 no
C13 C12 C13 . 2_575 113.3(14) no
C13 C12 C16 . . 123.3(7) no
C13 C12 C16 2_575 . 123.3(7) no
C12 C13 H13 . . 119.0 no
C12 C13 C14 . . 122.1(10) no
H13 C13 C14 . . 119.0 no
C13 C14 H14 . . 116.7 no
C13 C14 C15 . . 126.7(11) no
H14 C14 C15 . . 116.7 no
C14 C15 C14 . 2_575 108.2(16) no
C14 C15 H15 . . 125.9 no
C14 C15 H15 2_575 . 125.9 no
C12 C16 H16A . . 109.5 no
C12 C16 H16B . . 109.5 no
C12 C16 H16C . . 109.5 no
C12 C16 H16D . . 109.5 no
C12 C16 H16E . . 109.5 no
C12 C16 H16F . . 109.5 no
H16A C16 H16B . . 109.5 no
H16A C16 H16C . . 109.5 no
H16B C16 H16C . . 109.5 no
H16D C16 H16E . . 109.5 no
H16D C16 H16F . . 109.5 no
H16E C16 H16F . . 109.5 no

loop_
_geom_bond_atom_site_label_1
_geom_bond_atom_site_label_2
_geom_bond_site_symmetry_2
_geom_bond_distance
_geom_bond_publ_flag
Cs1 N1 . 3.235(9) yes
Cs1 N1 2_565 3.235(9) no
Cs1 N2 . 3.202(5) yes
Cs1 N2 2_565 3.202(5) no
Cs1 O1 . 3.243(12) yes
Cs1 O2 . 3.488(8) yes
Cs1 O2 2_565 3.488(8) no
Cs1 O3 . 3.315(6) yes
Cs1 O3 2_565 3.315(6) no
Cs1 O4 . 3.490(10) yes
Cs2 N1 1_556 3.247(9) yes
Cs2 N1 2_566 3.247(9) no
Cs2 N2 2_566 3.216(5) no
Cs2 N2 1_556 3.216(5) yes
Cs2 O1 . 3.487(13) yes
Cs2 O2 . 3.272(8) yes
Cs2 O2 2_565 3.272(8) no
Cs2 O3 . 3.423(6) yes
Cs2 O3 2_565 3.423(6) no
Cs2 O4 . 3.210(10) yes
N1 Cs2 1_554 3.247(9) no
N1 C1 . 1.250(11) no
N1 C5 . 1.350(8) no
N2 Cs2 1_554 3.216(5) no
N2 H2N . 1.11(5) no
N2 C5 . 1.289(10) no
C1 H1 . 0.950 no
C1 C2 . 1.344(10) no
C2 H2 . 0.950 no
C2 C3 . 1.358(11) no
C3 H3 . 0.950 no
C3 C4 . 1.357(10) no
C4 H4 . 0.950 no
C4 C5 . 1.562(11) no
O1 C6 . 1.422(9) no
O1 C6 2_565 1.422(9) no
O2 C7 . 1.465(10) no
O2 C8 . 1.330(9) no
O3 C9 . 1.492(11) no
O3 C10 . 1.387(11) no
O4 C11 . 1.404(10) no
O4 C11 2_565 1.404(10) no
C6 H6A . 0.990 no
C6 H6B . 0.990 no
C6 C7 . 1.496(10) no
C7 H7A . 0.990 no
C7 H7B . 0.990 no
C8 H8A . 0.990 no
C8 H8B . 0.990 no
C8 C9 . 1.483(9) no
C9 H9A . 0.990 no
C9 H9B . 0.990 no
C10 H10A . 0.990 no
C10 H10B . 0.990 no
C10 C11 . 1.458(12) no
C11 H11A . 0.990 no
C11 H11B . 0.990 no
C12 C13 . 1.406(10) no
C12 C13 2_575 1.406(10) no
C12 C16 . 1.41(2) no
C13 H13 . 0.950 no
C13 C14 . 1.368(16) no
C14 H14 . 0.950 no
C14 C15 . 1.426(14) no
C15 C14 2_575 1.426(14) no
C15 H15 . 0.950 no
C16 H16A . 0.980 no
C16 H16B . 0.980 no
C16 H16C . 0.980 no
C16 H16D . 0.980 no
C16 H16E . 0.980 no
C16 H16F . 0.980 no
